data_1573819
loop_
_publ_author_name
'Michael B\"ohme'
'Adrian E. Ion'
'Benjamin Kintzel'
'Axel Buchholz'
'Helmar G\"orls'
'Winfried Plass'

_publ_section_title
;
 Pentanuclear Nickel(II) Complex with two Vertex-Shared Triaminoguanidine
 Fragments and Symmetric Capping Ligand
;
_journal_issue 13
_journal_name_full 'Zeitschrift fuer Anorganische und Allgemeine Chemie'
_journal_page_first 999
_journal_page_last 1009
_journal_paper_doi 10.1002/zaac.202000054
_journal_volume 646
_journal_year 2020
_chemical_formula_moiety 'C116 H72 Br6 N36 Ni5 O6 [+ solvent]'
_chemical_formula_sum 'C116 H72 Br6 N36 Ni5 O6'
_chemical_formula_weight 2838.95
_space_group_crystal_system triclinic
_space_group_IT_number 2
_space_group_name_Hall '-P 1'
_space_group_name_H-M_alt 'P -1'
_atom_sites_solution_hydrogens geom
_audit_creation_method SHELXL-2018/3
_cell_angle_alpha 101.424(1)
_cell_angle_beta 98.074(1)
_cell_angle_gamma 110.463(1)
_cell_formula_units_Z 2
_cell_length_a 16.5193(4)
_cell_length_b 16.7116(3)
_cell_length_c 27.7661(7)
_cell_measurement_reflns_used 44017
_cell_measurement_temperature 183(2)
_cell_measurement_theta_max 27.489
_cell_measurement_theta_min 1.722
_cell_volume 6853.3(3)
_computing_cell_refinement DENZO
_computing_data_collection COLLECT
_computing_data_reduction DENZO
_computing_molecular_graphics SHELXTL/PC
_computing_publication_material 'SHELXL-2018/3 (Sheldrick, 2018)'
_computing_structure_refinement 'SHELXL-2018/3 (Sheldrick, 2018)'
_computing_structure_solution 'SHELXS-97 (Sheldrick, 2008)'
_diffrn_ambient_temperature 183(2)
_diffrn_measured_fraction_theta_full 0.995
_diffrn_measured_fraction_theta_max 0.982
_diffrn_measurement_device_type KappaCCD
_diffrn_measurement_method 'phi- + omega-scan'
_diffrn_radiation_type MoK\a
_diffrn_radiation_wavelength 0.71073
_diffrn_reflns_av_R_equivalents 0.0409
_diffrn_reflns_av_unetI/netI 0.1255
_diffrn_reflns_Laue_measured_fraction_full 0.995
_diffrn_reflns_Laue_measured_fraction_max 0.982
_diffrn_reflns_limit_h_max 21
_diffrn_reflns_limit_h_min -20
_diffrn_reflns_limit_k_max 18
_diffrn_reflns_limit_k_min -21
_diffrn_reflns_limit_l_max 31
_diffrn_reflns_limit_l_min -36
_diffrn_reflns_number 44017
_diffrn_reflns_point_group_measured_fraction_full 0.995
_diffrn_reflns_point_group_measured_fraction_max 0.982
_diffrn_reflns_theta_full 25.242
_diffrn_reflns_theta_max 27.489
_diffrn_reflns_theta_min 1.722
_exptl_absorpt_coefficient_mu 2.484
_exptl_absorpt_correction_T_max 0.7456
_exptl_absorpt_correction_T_min 0.6325
_exptl_absorpt_correction_type multi-scan
_exptl_absorpt_process_details 'SADABS, Bruker-AXS, 2002'
_exptl_crystal_colour brown
_exptl_crystal_density_diffrn 1.376
_exptl_crystal_density_method 'not measured'
_exptl_crystal_description prism
_exptl_crystal_F_000 2836
_exptl_crystal_size_max 0.050
_exptl_crystal_size_mid 0.050
_exptl_crystal_size_min 0.050
_refine_diff_density_max 2.818
_refine_diff_density_min -1.595
_refine_diff_density_rms 0.104
_refine_ls_extinction_coef .
_refine_ls_extinction_method none
_refine_ls_goodness_of_fit_ref 1.017
_refine_ls_hydrogen_treatment constr
_refine_ls_matrix_type full
_refine_ls_number_parameters 1522
_refine_ls_number_reflns 30908
_refine_ls_number_restraints 0
_refine_ls_restrained_S_all 1.017
_refine_ls_R_factor_all 0.1525
_refine_ls_R_factor_gt 0.0744
_refine_ls_shift/su_max 0.000
_refine_ls_shift/su_mean 0.000
_refine_ls_structure_factor_coef Fsqd
_refine_ls_weighting_details 'w=1/[\s^2^(Fo^2^)+(0.0933P)^2^+2.2443P] where P=(Fo^2^+2Fc^2^)/3'
_refine_ls_weighting_scheme calc
_refine_ls_wR_factor_gt 0.1686
_refine_ls_wR_factor_ref 0.2000
_reflns_Friedel_coverage 0.000
_reflns_Friedel_fraction_full .
_reflns_Friedel_fraction_max .
_reflns_number_gt 15794
_reflns_number_total 30908
_reflns_threshold_expression 'I > 2\s(I)'
_cod_data_source_file Ni5.cif
_cod_data_source_block FO2628_Ni5
_cod_database_code 1573819
_shelx_shelxl_version_number 2018/3
_shelx_space_group_comment
;
The symmetry employed for this shelxl refinement is uniquely defined
by the following loop, which should always be used as a source of
symmetry information in preference to the above space-group names.
They are only intended as comments.
;
_shelx_estimated_absorpt_t_min 0.886
_shelx_estimated_absorpt_t_max 0.886

loop_
_space_group_symop_operation_xyz
'x, y, z'
'-x, -y, -z'

loop_
_atom_site_label
_atom_site_type_symbol
_atom_site_fract_x
_atom_site_fract_y
_atom_site_fract_z
_atom_site_U_iso_or_equiv
_atom_site_adp_type
_atom_site_occupancy
_atom_site_site_symmetry_order
_atom_site_calc_flag
_atom_site_refinement_flags_posn
_atom_site_refinement_flags_adp
_atom_site_refinement_flags_occupancy
_atom_site_disorder_assembly
_atom_site_disorder_group
Ni0 Ni -0.13974(5) 0.13932(4) 0.24644(3) 0.03120(18) Uani 1 1 d . . . . .
Ni1A Ni -0.45960(5) 0.02134(4) 0.17020(3) 0.03452(19) Uani 1 1 d . . . . .
Ni2A Ni -0.27913(5) -0.14453(4) 0.10950(3) 0.03446(19) Uani 1 1 d . . . . .
Br1A Br -0.32133(5) 0.37354(6) 0.43621(4) 0.0784(3) Uani 1 1 d . . . . .
Br2A Br -0.80901(5) -0.40367(4) 0.00691(3) 0.0645(2) Uani 1 1 d . . . . .
Br3A Br 0.17217(5) -0.12202(5) 0.20800(3) 0.0596(2) Uani 1 1 d . . . . .
O1A O -0.1038(3) 0.2413(2) 0.31008(17) 0.0445(11) Uani 1 1 d . . . . .
O2A O -0.5863(3) -0.0295(3) 0.13005(17) 0.0441(11) Uani 1 1 d . . . . .
O3A O -0.1860(3) -0.1855(2) 0.08473(16) 0.0410(10) Uani 1 1 d . . . . .
N1A N -0.3318(3) 0.0473(3) 0.20654(17) 0.0309(11) Uani 1 1 d . . . . .
N2A N -0.2698(3) 0.1121(3) 0.24740(18) 0.0302(11) Uani 1 1 d . . . . .
N3A N -0.3511(3) -0.0764(3) 0.14187(19) 0.0330(11) Uani 1 1 d . . . . .
N4A N -0.4386(3) -0.0845(3) 0.13536(18) 0.0336(11) Uani 1 1 d . . . . .
N5A N -0.2072(3) 0.0219(3) 0.18794(19) 0.0346(11) Uani 1 1 d . . . . .
N6A N -0.1840(3) -0.0427(3) 0.16200(18) 0.0314(11) Uani 1 1 d . . . . .
C1A C -0.2970(4) -0.0008(4) 0.1788(2) 0.0335(13) Uani 1 1 d . . . . .
C21A C -0.2991(4) 0.1523(4) 0.2792(2) 0.0385(15) Uani 1 1 d . . . . .
H21A H -0.361766 0.133402 0.273310 0.046 Uiso 1 1 calc R U . . .
C31A C -0.2485(4) 0.2239(4) 0.3238(2) 0.0383(14) Uani 1 1 d . . . . .
C41A C -0.2962(4) 0.2578(4) 0.3532(3) 0.0463(17) Uani 1 1 d . . . . .
H41A H -0.359157 0.233411 0.343311 0.056 Uiso 1 1 calc R U . . .
C51A C -0.2538(4) 0.3270(5) 0.3968(3) 0.059(2) Uani 1 1 d . . . . .
C61A C -0.1633(5) 0.3610(4) 0.4125(3) 0.0564(19) Uani 1 1 d . . . . .
H61A H -0.134525 0.405708 0.443329 0.068 Uiso 1 1 calc R U . . .
C71A C -0.1143(4) 0.3301(4) 0.3834(3) 0.0505(18) Uani 1 1 d . . . . .
H71A H -0.051467 0.355393 0.394679 0.061 Uiso 1 1 calc R U . . .
C81A C -0.1528(4) 0.2622(4) 0.3373(2) 0.0395(15) Uani 1 1 d . . . . .
C22A C -0.5000(4) -0.1575(4) 0.1075(2) 0.0366(14) Uani 1 1 d . . . . .
H22A H -0.481835 -0.204017 0.094880 0.044 Uiso 1 1 calc R U . . .
C32A C -0.5936(4) -0.1761(3) 0.0934(2) 0.0318(13) Uani 1 1 d . . . . .
C42A C -0.6493(4) -0.2632(4) 0.0649(2) 0.0399(15) Uani 1 1 d . . . . .
H42A H -0.623961 -0.305739 0.056795 0.048 Uiso 1 1 calc R U . . .
C52A C -0.7380(4) -0.2876(4) 0.0489(2) 0.0400(15) Uani 1 1 d . . . . .
C62A C -0.7776(4) -0.2275(4) 0.0617(2) 0.0423(15) Uani 1 1 d . . . . .
H62A H -0.839915 -0.244952 0.051324 0.051 Uiso 1 1 calc R U . . .
C72A C -0.7248(4) -0.1432(4) 0.0894(2) 0.0403(15) Uani 1 1 d . . . . .
H72A H -0.752169 -0.102529 0.097909 0.048 Uiso 1 1 calc R U . . .
C82A C -0.6324(4) -0.1130(4) 0.1061(2) 0.0352(14) Uani 1 1 d . . . . .
C23A C -0.1028(4) -0.0339(4) 0.1757(2) 0.0365(14) Uani 1 1 d . . . . .
H23A H -0.064591 0.018040 0.201262 0.044 Uiso 1 1 calc R U . . .
C33A C -0.0639(4) -0.0958(4) 0.1557(2) 0.0378(14) Uani 1 1 d . . . . .
C43A C 0.0204(4) -0.0809(4) 0.1829(2) 0.0386(15) Uani 1 1 d . . . . .
H43A H 0.048968 -0.032421 0.212152 0.046 Uiso 1 1 calc R U . . .
C53A C 0.0617(4) -0.1364(4) 0.1675(3) 0.0447(16) Uani 1 1 d . . . . .
C63A C 0.0233(4) -0.2058(4) 0.1245(3) 0.0455(17) Uani 1 1 d . . . . .
H63A H 0.053185 -0.242975 0.113638 0.055 Uiso 1 1 calc R U . . .
C73A C -0.0601(4) -0.2202(4) 0.0974(3) 0.0443(16) Uani 1 1 d . . . . .
H73A H -0.086374 -0.268112 0.067805 0.053 Uiso 1 1 calc R U . . .
C83A C -0.1074(4) -0.1678(4) 0.1114(2) 0.0366(14) Uani 1 1 d . . . . .
N11 N -0.4757(3) 0.1324(3) 0.20058(19) 0.0354(12) Uani 1 1 d . . . . .
N21 N -0.4691(3) 0.2739(3) 0.1966(2) 0.0422(13) Uani 1 1 d . . . . .
N31 N -0.5310(3) 0.2075(3) 0.2594(2) 0.0415(13) Uani 1 1 d . . . . .
N41 N -0.4208(3) 0.1032(3) 0.1185(2) 0.0370(12) Uani 1 1 d . . . . .
N51 N -0.5192(3) -0.0088(3) 0.2324(2) 0.0385(12) Uani 1 1 d . . . . .
N61 N -0.5145(4) 0.4127(3) 0.2323(2) 0.0515(15) Uani 1 1 d . . . . .
C11 C -0.4548(4) 0.1997(4) 0.1798(3) 0.0402(15) Uani 1 1 d . . . . .
C21 C -0.5056(4) 0.2740(4) 0.2369(3) 0.0423(16) Uani 1 1 d . . . . .
C31 C -0.5157(4) 0.1369(4) 0.2388(2) 0.0368(14) Uani 1 1 d . . . . .
C41 C -0.4205(4) 0.1857(4) 0.1346(2) 0.0395(15) Uani 1 1 d . . . . .
C51 C -0.3965(4) 0.2477(4) 0.1068(3) 0.0445(16) Uani 1 1 d . . . . .
H51C H -0.394693 0.305653 0.119120 0.053 Uiso 1 1 calc R U . . .
C61 C -0.3753(5) 0.2243(5) 0.0612(3) 0.0513(17) Uani 1 1 d . . . . .
H61C H -0.358034 0.265796 0.041893 0.062 Uiso 1 1 calc R U . . .
C71 C -0.3798(5) 0.1395(5) 0.0444(3) 0.0538(18) Uani 1 1 d . . . . .
H71C H -0.368368 0.120441 0.012421 0.065 Uiso 1 1 calc R U . . .
C81 C -0.4012(4) 0.0821(4) 0.0749(3) 0.0444(16) Uani 1 1 d . . . . .
H81C H -0.401585 0.024412 0.063457 0.053 Uiso 1 1 calc R U . . .
C91 C -0.5428(4) 0.0567(3) 0.2576(2) 0.0374(15) Uani 1 1 d . . . . .
C101 C -0.5874(4) 0.0467(4) 0.2954(3) 0.0513(18) Uani 1 1 d . . . . .
H101 H -0.601219 0.093441 0.312753 0.062 Uiso 1 1 calc R U . . .
C111 C -0.6115(5) -0.0329(4) 0.3076(3) 0.058(2) Uani 1 1 d . . . . .
H111 H -0.643009 -0.041701 0.333512 0.070 Uiso 1 1 calc R U . . .
C121 C -0.5901(5) -0.1003(4) 0.2824(3) 0.062(2) Uani 1 1 d . . . . .
H121 H -0.606926 -0.155807 0.290217 0.074 Uiso 1 1 calc R U . . .
C131 C -0.5431(4) -0.0838(4) 0.2453(3) 0.0422(16) Uani 1 1 d . . . . .
H131 H -0.527365 -0.129399 0.228190 0.051 Uiso 1 1 calc R U . . .
C141 C -0.5224(4) 0.3539(4) 0.2593(3) 0.0432(16) Uani 1 1 d . . . . .
C151 C -0.5475(5) 0.3620(4) 0.3046(3) 0.0521(18) Uani 1 1 d . . . . .
H151 H -0.554461 0.316975 0.321739 0.063 Uiso 1 1 calc R U . . .
C161 C -0.5627(5) 0.4372(4) 0.3248(3) 0.0551(19) Uani 1 1 d . . . . .
H161 H -0.579636 0.444996 0.356189 0.066 Uiso 1 1 calc R U . . .
C171 C -0.5523(5) 0.5007(4) 0.2979(3) 0.0544(19) Uani 1 1 d . . . . .
H171 H -0.559652 0.554071 0.310926 0.065 Uiso 1 1 calc R U . . .
C181 C -0.5313(5) 0.4837(4) 0.2523(3) 0.058(2) Uani 1 1 d . . . . .
H181 H -0.528280 0.525439 0.233161 0.070 Uiso 1 1 calc R U . . .
N12 N -0.3748(3) -0.2489(3) 0.0589(2) 0.0366(12) Uani 1 1 d . . . . .
N22 N -0.4894(3) -0.3898(3) 0.0421(2) 0.0458(14) Uani 1 1 d . . . . .
N32 N -0.4798(3) -0.3050(3) -0.0186(2) 0.0443(13) Uani 1 1 d . . . . .
N42 N -0.3117(3) -0.2463(3) 0.1494(2) 0.0385(12) Uani 1 1 d . . . . .
N52 N -0.2935(3) -0.0958(3) 0.0442(2) 0.0399(12) Uani 1 1 d . . . . .
N62 N -0.6329(4) -0.4332(3) -0.0775(2) 0.0569(16) Uani 1 1 d . . . . .
C12 C -0.4166(4) -0.3227(4) 0.0721(3) 0.0439(16) Uani 1 1 d . . . . .
C22 C -0.5185(4) -0.3759(4) -0.0027(3) 0.0426(16) Uani 1 1 d . . . . .
C32 C -0.4069(4) -0.2415(4) 0.0137(2) 0.0362(14) Uani 1 1 d . . . . .
C42 C -0.3791(4) -0.3235(4) 0.1227(2) 0.0438(16) Uani 1 1 d . . . . .
C52 C -0.4103(5) -0.3973(4) 0.1421(3) 0.0504(18) Uani 1 1 d . . . . .
H52C H -0.459073 -0.449755 0.122966 0.060 Uiso 1 1 calc R U . . .
C62 C -0.3676(5) -0.3908(4) 0.1899(3) 0.060(2) Uani 1 1 d . . . . .
H62C H -0.385954 -0.439647 0.204125 0.072 Uiso 1 1 calc R U . . .
C72 C -0.2984(5) -0.3133(4) 0.2167(3) 0.0560(19) Uani 1 1 d . . . . .
H72C H -0.267412 -0.308939 0.249271 0.067 Uiso 1 1 calc R U . . .
C82 C -0.2738(4) -0.2420(4) 0.1965(3) 0.0464(16) Uani 1 1 d . . . . .
H82C H -0.228292 -0.187774 0.216470 0.056 Uiso 1 1 calc R U . . .
C92 C -0.3602(4) -0.1552(4) 0.0049(2) 0.0356(14) Uani 1 1 d . . . . .
C102 C -0.3829(4) -0.1345(4) -0.0391(3) 0.0433(16) Uani 1 1 d . . . . .
H102 H -0.429875 -0.177272 -0.065816 0.052 Uiso 1 1 calc R U . . .
C112 C -0.3367(4) -0.0506(4) -0.0445(3) 0.0439(16) Uani 1 1 d . . . . .
H112 H -0.351718 -0.034466 -0.074452 0.053 Uiso 1 1 calc R U . . .
C122 C -0.2673(4) 0.0092(4) -0.0042(3) 0.0474(17) Uani 1 1 d . . . . .
H122 H -0.232824 0.066361 -0.006926 0.057 Uiso 1 1 calc R U . . .
C132 C -0.2489(4) -0.0152(4) 0.0397(3) 0.0438(16) Uani 1 1 d . . . . .
H132 H -0.203336 0.026750 0.067355 0.053 Uiso 1 1 calc R U . . .
C142 C -0.6045(5) -0.4460(4) -0.0337(3) 0.0499(18) Uani 1 1 d . . . . .
C152 C -0.6488(5) -0.5177(4) -0.0163(3) 0.0549(19) Uani 1 1 d . . . . .
H152 H -0.625369 -0.524902 0.015026 0.066 Uiso 1 1 calc R U . . .
C162 C -0.7299(5) -0.5791(5) -0.0475(4) 0.068(2) Uani 1 1 d . . . . .
H162 H -0.762703 -0.629717 -0.037470 0.082 Uiso 1 1 calc R U . . .
C172 C -0.7617(5) -0.5668(5) -0.0914(3) 0.063(2) Uani 1 1 d . . . . .
H172 H -0.817493 -0.607741 -0.112189 0.075 Uiso 1 1 calc R U . . .
C182 C -0.7119(5) -0.4932(5) -0.1063(3) 0.068(2) Uani 1 1 d . . . . .
H182 H -0.734310 -0.485183 -0.137598 0.082 Uiso 1 1 calc R U . . .
Ni3B Ni 0.17950(5) 0.22371(4) 0.31109(3) 0.03185(18) Uani 1 1 d . . . . .
Ni4B Ni -0.03835(5) -0.02198(5) 0.35735(3) 0.0387(2) Uani 1 1 d . . . . .
Br1B Br -0.01390(7) 0.21988(7) 0.01274(3) 0.0811(3) Uani 1 1 d . . . . .
Br2B Br 0.45365(7) 0.04138(8) 0.45873(5) 0.1022(4) Uani 1 1 d . . . . .
Br3B Br -0.52185(5) -0.29151(4) 0.26028(4) 0.0739(3) Uani 1 1 d . . . . .
O1B O -0.1516(3) 0.2207(2) 0.20193(16) 0.0381(10) Uani 1 1 d . . . . .
O2B O 0.3023(3) 0.2600(2) 0.35470(17) 0.0432(11) Uani 1 1 d . . . . .
O3B O -0.1400(3) -0.1107(3) 0.37572(17) 0.0506(12) Uani 1 1 d . . . . .
N1B N 0.0466(3) 0.1607(3) 0.27389(18) 0.0321(11) Uani 1 1 d . . . . .
N2B N -0.0117(3) 0.1768(3) 0.23938(18) 0.0295(11) Uani 1 1 d . . . . .
N3B N 0.0459(3) 0.0699(3) 0.32781(19) 0.0359(12) Uani 1 1 d . . . . .
N4B N 0.1368(3) 0.1147(3) 0.33669(18) 0.0322(11) Uani 1 1 d . . . . .
N5B N -0.0879(3) 0.0722(3) 0.28929(19) 0.0354(12) Uani 1 1 d . . . . .
N6B N -0.1229(3) 0.0035(3) 0.30959(19) 0.0355(12) Uani 1 1 d . . . . .
C1B C 0.0017(4) 0.1024(3) 0.2977(2) 0.0332(13) Uani 1 1 d . . . . .
C21B C 0.0157(4) 0.1972(4) 0.2012(2) 0.0373(14) Uani 1 1 d . . . . .
H21B H 0.074482 0.203281 0.199484 0.045 Uiso 1 1 calc R U . . .
C31B C -0.0371(4) 0.2120(4) 0.1598(2) 0.0418(15) Uani 1 1 d . . . . .
C41B C -0.0071(5) 0.2121(5) 0.1156(3) 0.0533(18) Uani 1 1 d . . . . .
H41B H 0.046396 0.203689 0.113470 0.064 Uiso 1 1 calc R U . . .
C51B C -0.0552(5) 0.2245(5) 0.0742(3) 0.0563(19) Uani 1 1 d . . . . .
C61B C -0.1304(5) 0.2404(5) 0.0767(3) 0.0538(18) Uani 1 1 d . . . . .
H61B H -0.160947 0.251895 0.048906 0.065 Uiso 1 1 calc R U . . .
C71B C -0.1608(4) 0.2394(4) 0.1198(3) 0.0483(17) Uani 1 1 d . . . . .
H71B H -0.213215 0.250381 0.121297 0.058 Uiso 1 1 calc R U . . .
C81B C -0.1188(4) 0.2232(4) 0.1618(2) 0.0394(15) Uani 1 1 d . . . . .
C22B C 0.1858(4) 0.0811(4) 0.3580(2) 0.0401(15) Uani 1 1 d . . . . .
H22B H 0.156735 0.023051 0.361348 0.048 Uiso 1 1 calc R U . . .
C32B C 0.2807(4) 0.1224(4) 0.3775(2) 0.0398(15) Uani 1 1 d . . . . .
C42B C 0.3196(5) 0.0762(5) 0.4030(3) 0.0534(18) Uani 1 1 d . . . . .
H42B H 0.283486 0.018771 0.404547 0.064 Uiso 1 1 calc R U . . .
C52B C 0.4077(5) 0.1107(5) 0.4258(3) 0.063(2) Uani 1 1 d . . . . .
C62B C 0.4590(5) 0.1950(5) 0.4255(3) 0.062(2) Uani 1 1 d . . . . .
H62B H 0.520095 0.219494 0.441897 0.075 Uiso 1 1 calc R U . . .
C72B C 0.4247(4) 0.2450(5) 0.4021(3) 0.0544(19) Uani 1 1 d . . . . .
H72B H 0.462429 0.303340 0.402830 0.065 Uiso 1 1 calc R U . . .
C82B C 0.3319(4) 0.2105(4) 0.3765(3) 0.0465(16) Uani 1 1 d . . . . .
C23B C -0.2084(4) -0.0367(4) 0.2981(2) 0.0385(15) Uani 1 1 d . . . . .
H23B H -0.241111 -0.014023 0.277568 0.046 Uiso 1 1 calc R U . . .
C33B C -0.2581(4) -0.1123(4) 0.3136(2) 0.0407(15) Uani 1 1 d . . . . .
C43B C -0.3500(4) -0.1569(4) 0.2886(3) 0.0464(17) Uani 1 1 d . . . . .
H43B H -0.374946 -0.134238 0.264272 0.056 Uiso 1 1 calc R U . . .
C53B C -0.4015(4) -0.2307(4) 0.2994(3) 0.056(2) Uani 1 1 d . . . . .
C63B C -0.3688(5) -0.2646(5) 0.3353(3) 0.060(2) Uani 1 1 d . . . . .
H63B H -0.406066 -0.316366 0.342682 0.072 Uiso 1 1 calc R U . . .
C73B C -0.2818(5) -0.2225(4) 0.3601(3) 0.059(2) Uani 1 1 d . . . . .
H73B H -0.260248 -0.246254 0.385048 0.071 Uiso 1 1 calc R U . . .
C83B C -0.2216(4) -0.1462(4) 0.3511(3) 0.0481(17) Uani 1 1 d . . . . .
N13 N 0.2112(3) 0.3314(3) 0.2847(2) 0.0354(12) Uani 1 1 d . . . . .
N23 N 0.2464(3) 0.3988(3) 0.2196(2) 0.0477(14) Uani 1 1 d . . . . .
N33 N 0.2173(4) 0.4762(3) 0.2927(2) 0.0492(14) Uani 1 1 d . . . . .
N43 N 0.2291(3) 0.1892(3) 0.24253(19) 0.0374(12) Uani 1 1 d . . . . .
N53 N 0.1591(3) 0.3197(3) 0.3673(2) 0.0375(12) Uani 1 1 d . . . . .
N63 N 0.2233(5) 0.6098(4) 0.2477(3) 0.083(2) Uani 1 1 d . . . . .
C13 C 0.2341(4) 0.3320(4) 0.2414(3) 0.0408(15) Uani 1 1 d . . . . .
C23 C 0.2362(4) 0.4688(4) 0.2473(3) 0.0469(17) Uani 1 1 d . . . . .
C33 C 0.2026(4) 0.4049(4) 0.3097(2) 0.0361(14) Uani 1 1 d . . . . .
C43 C 0.2452(4) 0.2501(4) 0.2165(2) 0.0399(15) Uani 1 1 d . . . . .
C53 C 0.2700(5) 0.2402(5) 0.1710(3) 0.060(2) Uani 1 1 d . . . . .
H53C H 0.279791 0.285215 0.153715 0.072 Uiso 1 1 calc R U . . .
C63 C 0.2802(6) 0.1622(6) 0.1516(3) 0.076(2) Uani 1 1 d . . . . .
H63C H 0.296998 0.152418 0.120269 0.091 Uiso 1 1 calc R U . . .
C73 C 0.2659(5) 0.0993(5) 0.1779(3) 0.067(2) Uani 1 1 d . . . . .
H73C H 0.274213 0.046244 0.165507 0.081 Uiso 1 1 calc R U . . .
C83 C 0.2388(4) 0.1139(4) 0.2232(3) 0.0541(19) Uani 1 1 d . . . . .
H83C H 0.227025 0.069182 0.240714 0.065 Uiso 1 1 calc R U . . .
C93 C 0.1783(4) 0.4002(4) 0.3579(3) 0.0422(15) Uani 1 1 d . . . . .
C103 C 0.1769(5) 0.4726(4) 0.3924(3) 0.058(2) Uani 1 1 d . . . . .
H103 H 0.191530 0.528318 0.384901 0.070 Uiso 1 1 calc R U . . .
C113 C 0.1544(5) 0.4627(5) 0.4367(3) 0.061(2) Uani 1 1 d . . . . .
H113 H 0.152313 0.510961 0.460487 0.073 Uiso 1 1 calc R U . . .
C123 C 0.1346(5) 0.3799(5) 0.4464(3) 0.062(2) Uani 1 1 d . . . . .
H123 H 0.119843 0.371164 0.477345 0.074 Uiso 1 1 calc R U . . .
C133 C 0.1366(4) 0.3111(4) 0.4105(3) 0.0457(16) Uani 1 1 d . . . . .
H133 H 0.120991 0.254670 0.417125 0.055 Uiso 1 1 calc R U . . .
C143 C 0.2466(5) 0.5439(4) 0.2236(3) 0.056(2) Uani 1 1 d . . . . .
C153 C 0.2306(6) 0.6790(5) 0.2256(4) 0.084(3) Uani 1 1 d . . . . .
H153 H 0.215447 0.726081 0.241187 0.101 Uiso 1 1 calc R U . . .
C163 C 0.2598(6) 0.6803(5) 0.1811(4) 0.084(3) Uani 1 1 d . . . . .
H163 H 0.264401 0.727497 0.165972 0.100 Uiso 1 1 calc R U . . .
C173 C 0.2818(6) 0.6122(5) 0.1598(4) 0.076(3) Uani 1 1 d . . . . .
H173 H 0.302119 0.612098 0.129425 0.092 Uiso 1 1 calc R U . . .
C183 C 0.2748(5) 0.5436(4) 0.1816(3) 0.0545(19) Uani 1 1 d . . . . .
H183 H 0.290207 0.496459 0.166477 0.065 Uiso 1 1 calc R U . . .
N14 N 0.0452(3) -0.0408(3) 0.4097(2) 0.0409(13) Uani 1 1 d . . . . .
N24 N 0.1321(4) -0.1182(4) 0.4324(2) 0.0502(14) Uani 1 1 d . . . . .
N34 N 0.1378(4) 0.0115(3) 0.4906(2) 0.0471(14) Uani 1 1 d . . . . .
N44 N -0.0140(3) -0.1362(3) 0.3172(2) 0.0438(13) Uani 1 1 d . . . . .
N54 N -0.0169(3) 0.0813(3) 0.4235(2) 0.0404(12) Uani 1 1 d . . . . .
N64 N 0.2387(4) -0.1418(5) 0.5081(3) 0.075(2) Uani 1 1 d . . . . .
C14 C 0.0728(4) -0.1060(4) 0.3986(3) 0.0452(16) Uani 1 1 d . . . . .
C24 C 0.1633(5) -0.0573(4) 0.4777(3) 0.0483(17) Uani 1 1 d . . . . .
C34 C 0.0779(4) 0.0158(4) 0.4547(3) 0.0422(16) Uani 1 1 d . . . . .
C44 C 0.0380(5) -0.1632(4) 0.3469(3) 0.0494(17) Uani 1 1 d . . . . .
C54 C 0.0529(6) -0.2389(5) 0.3300(3) 0.063(2) Uani 1 1 d . . . . .
H54C H 0.087730 -0.257062 0.352297 0.076 Uiso 1 1 calc R U . . .
C64 C 0.0168(7) -0.2883(5) 0.2805(3) 0.079(3) Uani 1 1 d . . . . .
H64C H 0.026858 -0.340255 0.267764 0.095 Uiso 1 1 calc R U . . .
C74 C -0.0354(6) -0.2591(5) 0.2495(3) 0.075(2) Uani 1 1 d . . . . .
H74C H -0.061370 -0.291294 0.215135 0.090 Uiso 1 1 calc R U . . .
C84 C -0.0488(5) -0.1837(5) 0.2691(3) 0.0552(18) Uani 1 1 d . . . . .
H84C H -0.084032 -0.164638 0.247646 0.066 Uiso 1 1 calc R U . . .
C94 C 0.0409(4) 0.0853(4) 0.4639(2) 0.0429(16) Uani 1 1 d . . . . .
C104 C 0.0642(4) 0.1478(4) 0.5093(3) 0.0486(17) Uani 1 1 d . . . . .
H104 H 0.104585 0.147598 0.537210 0.058 Uiso 1 1 calc R U . . .
C114 C 0.0274(5) 0.2115(4) 0.5135(3) 0.0575(19) Uani 1 1 d . . . . .
H114 H 0.041631 0.255335 0.544458 0.069 Uiso 1 1 calc R U . . .
C124 C -0.0298(5) 0.2094(4) 0.4721(3) 0.0549(19) Uani 1 1 d . . . . .
H124 H -0.054485 0.253162 0.473604 0.066 Uiso 1 1 calc R U . . .
C134 C -0.0518(4) 0.1426(4) 0.4274(3) 0.0474(17) Uani 1 1 d . . . . .
H134 H -0.092737 0.140769 0.399060 0.057 Uiso 1 1 calc R U . . .
C144 C 0.2276(5) -0.0659(5) 0.5162(3) 0.0544(18) Uani 1 1 d . . . . .
C154 C 0.2720(5) 0.0018(6) 0.5590(3) 0.066(2) Uani 1 1 d . . . . .
H154 H 0.261660 0.055021 0.564450 0.080 Uiso 1 1 calc R U . . .
C164 C 0.3329(6) -0.0097(7) 0.5945(4) 0.086(3) Uani 1 1 d . . . . .
H164 H 0.366265 0.036840 0.624043 0.103 Uiso 1 1 calc R U . . .
C174 C 0.3443(7) -0.0853(8) 0.5870(4) 0.096(3) Uani 1 1 d . . . . .
H174 H 0.384281 -0.094234 0.611475 0.115 Uiso 1 1 calc R U . . .
C184 C 0.2964(6) -0.1523(7) 0.5423(4) 0.096(3) Uani 1 1 d . . . . .
H184 H 0.305358 -0.206162 0.536343 0.116 Uiso 1 1 calc R U . . .

loop_
_atom_site_aniso_label
_atom_site_aniso_U_11
_atom_site_aniso_U_22
_atom_site_aniso_U_33
_atom_site_aniso_U_23
_atom_site_aniso_U_13
_atom_site_aniso_U_12
Ni0 0.0253(4) 0.0321(4) 0.0336(4) 0.0081(3) 0.0041(3) 0.0096(3)
Ni1A 0.0286(4) 0.0330(4) 0.0381(5) 0.0047(3) 0.0020(3) 0.0122(3)
Ni2A 0.0304(4) 0.0320(4) 0.0358(5) 0.0042(3) 0.0039(3) 0.0100(3)
Br1A 0.0554(5) 0.0749(5) 0.0781(6) -0.0243(4) 0.0189(4) 0.0165(4)
Br2A 0.0405(4) 0.0455(4) 0.0802(6) -0.0038(4) -0.0044(4) 0.0026(3)
Br3A 0.0459(4) 0.0582(4) 0.0803(6) 0.0166(4) 0.0030(4) 0.0321(3)
O1A 0.030(2) 0.038(2) 0.049(3) -0.0030(19) 0.004(2) 0.0035(18)
O2A 0.029(2) 0.046(2) 0.050(3) 0.003(2) -0.003(2) 0.0152(19)
O3A 0.036(2) 0.039(2) 0.042(3) 0.0004(19) 0.008(2) 0.0132(18)
N1A 0.026(2) 0.031(2) 0.029(3) 0.003(2) 0.000(2) 0.0080(19)
N2A 0.025(2) 0.031(2) 0.033(3) 0.007(2) 0.003(2) 0.0101(19)
N3A 0.021(2) 0.030(2) 0.041(3) 0.003(2) 0.001(2) 0.0070(19)
N4A 0.027(3) 0.032(2) 0.036(3) 0.003(2) 0.000(2) 0.010(2)
N5A 0.027(3) 0.035(2) 0.039(3) 0.004(2) 0.002(2) 0.013(2)
N6A 0.033(3) 0.030(2) 0.033(3) 0.010(2) 0.010(2) 0.013(2)
C1A 0.027(3) 0.037(3) 0.037(4) 0.012(3) 0.006(3) 0.013(2)
C21A 0.022(3) 0.038(3) 0.047(4) 0.001(3) -0.001(3) 0.011(2)
C31A 0.029(3) 0.040(3) 0.036(4) 0.004(3) -0.001(3) 0.009(3)
C41A 0.031(3) 0.047(4) 0.051(4) -0.003(3) 0.002(3) 0.014(3)
C51A 0.038(4) 0.060(4) 0.059(5) -0.014(4) 0.013(4) 0.011(3)
C61A 0.045(4) 0.052(4) 0.051(5) -0.012(3) 0.002(4) 0.011(3)
C71A 0.031(3) 0.049(4) 0.048(4) -0.010(3) -0.004(3) 0.005(3)
C81A 0.033(3) 0.039(3) 0.043(4) 0.003(3) 0.007(3) 0.014(3)
C22A 0.032(3) 0.036(3) 0.039(4) 0.007(3) 0.007(3) 0.013(3)
C32A 0.023(3) 0.036(3) 0.029(3) 0.005(2) 0.000(2) 0.007(2)
C42A 0.039(4) 0.031(3) 0.045(4) 0.010(3) 0.007(3) 0.010(3)
C52A 0.032(3) 0.037(3) 0.035(4) 0.004(3) 0.000(3) 0.001(3)
C62A 0.025(3) 0.052(4) 0.044(4) 0.013(3) 0.004(3) 0.009(3)
C72A 0.033(3) 0.044(3) 0.042(4) 0.012(3) 0.002(3) 0.014(3)
C82A 0.036(3) 0.038(3) 0.030(3) 0.013(3) 0.003(3) 0.012(3)
C23A 0.034(4) 0.030(3) 0.039(4) 0.004(3) 0.001(3) 0.011(2)
C33A 0.031(3) 0.043(3) 0.040(4) 0.014(3) 0.005(3) 0.014(3)
C43A 0.041(4) 0.032(3) 0.044(4) 0.012(3) 0.002(3) 0.017(3)
C53A 0.035(4) 0.044(4) 0.054(4) 0.010(3) -0.001(3) 0.020(3)
C63A 0.033(4) 0.047(4) 0.064(5) 0.012(3) 0.015(3) 0.024(3)
C73A 0.046(4) 0.038(3) 0.047(4) 0.007(3) 0.022(3) 0.012(3)
C83A 0.032(3) 0.034(3) 0.043(4) 0.011(3) 0.011(3) 0.011(2)
N11 0.031(3) 0.029(2) 0.042(3) 0.005(2) 0.007(2) 0.009(2)
N21 0.039(3) 0.043(3) 0.048(4) 0.014(2) 0.010(3) 0.018(2)
N31 0.040(3) 0.037(3) 0.047(3) 0.010(2) 0.016(3) 0.012(2)
N41 0.036(3) 0.039(3) 0.039(3) 0.012(2) 0.009(2) 0.017(2)
N51 0.032(3) 0.033(3) 0.047(3) 0.008(2) 0.007(2) 0.013(2)
N61 0.052(4) 0.044(3) 0.072(4) 0.019(3) 0.025(3) 0.029(3)
C11 0.033(3) 0.030(3) 0.056(4) 0.010(3) 0.008(3) 0.012(2)
C21 0.038(4) 0.033(3) 0.056(5) 0.010(3) 0.010(3) 0.015(3)
C31 0.026(3) 0.039(3) 0.047(4) 0.013(3) 0.003(3) 0.016(2)
C41 0.029(3) 0.046(4) 0.042(4) 0.012(3) 0.005(3) 0.014(3)
C51 0.037(4) 0.053(4) 0.052(5) 0.019(3) 0.011(3) 0.024(3)
C61 0.053(4) 0.062(4) 0.049(5) 0.023(4) 0.014(4) 0.029(3)
C71 0.065(5) 0.074(5) 0.030(4) 0.010(3) 0.006(3) 0.040(4)
C81 0.041(4) 0.045(4) 0.045(4) 0.008(3) 0.007(3) 0.017(3)
C91 0.027(3) 0.029(3) 0.049(4) 0.006(3) 0.005(3) 0.007(2)
C101 0.045(4) 0.048(4) 0.069(5) 0.017(3) 0.024(4) 0.022(3)
C111 0.057(5) 0.059(4) 0.077(6) 0.035(4) 0.045(4) 0.025(4)
C121 0.060(5) 0.041(4) 0.086(6) 0.018(4) 0.022(5) 0.017(3)
C131 0.045(4) 0.031(3) 0.052(4) 0.010(3) 0.013(3) 0.017(3)
C141 0.034(4) 0.037(3) 0.062(5) 0.013(3) 0.014(3) 0.017(3)
C151 0.054(4) 0.042(4) 0.063(5) 0.015(3) 0.023(4) 0.018(3)
C161 0.063(5) 0.045(4) 0.063(5) 0.012(3) 0.028(4) 0.025(3)
C171 0.050(4) 0.041(4) 0.072(6) 0.009(3) 0.014(4) 0.020(3)
C181 0.060(5) 0.047(4) 0.079(6) 0.025(4) 0.032(4) 0.024(3)
N12 0.029(3) 0.034(3) 0.044(3) 0.007(2) 0.009(2) 0.010(2)
N22 0.044(3) 0.033(3) 0.051(4) 0.003(2) 0.003(3) 0.010(2)
N32 0.040(3) 0.039(3) 0.043(3) 0.004(2) 0.000(3) 0.010(2)
N42 0.036(3) 0.035(3) 0.043(3) 0.007(2) 0.009(3) 0.013(2)
N52 0.031(3) 0.037(3) 0.046(3) 0.007(2) 0.004(2) 0.011(2)
N62 0.049(4) 0.042(3) 0.054(4) -0.004(3) -0.007(3) 0.003(3)
C12 0.048(4) 0.032(3) 0.046(4) 0.003(3) 0.015(3) 0.011(3)
C22 0.035(4) 0.039(3) 0.051(4) 0.012(3) 0.009(3) 0.012(3)
C32 0.033(3) 0.041(3) 0.032(4) 0.003(3) 0.005(3) 0.016(3)
C42 0.051(4) 0.040(3) 0.040(4) 0.007(3) 0.010(3) 0.020(3)
C52 0.056(4) 0.032(3) 0.055(5) 0.008(3) 0.014(4) 0.009(3)
C62 0.084(6) 0.046(4) 0.052(5) 0.023(4) 0.021(4) 0.019(4)
C72 0.069(5) 0.058(4) 0.039(4) 0.016(3) 0.006(4) 0.024(4)
C82 0.046(4) 0.043(4) 0.048(5) 0.011(3) 0.005(3) 0.017(3)
C92 0.035(3) 0.036(3) 0.034(4) 0.007(3) 0.000(3) 0.016(3)
C102 0.034(4) 0.045(4) 0.046(4) 0.004(3) 0.005(3) 0.016(3)
C112 0.050(4) 0.050(4) 0.042(4) 0.020(3) 0.011(3) 0.026(3)
C122 0.047(4) 0.038(3) 0.057(5) 0.015(3) 0.010(4) 0.016(3)
C132 0.040(4) 0.040(3) 0.050(4) 0.015(3) 0.011(3) 0.011(3)
C142 0.049(4) 0.039(4) 0.047(5) -0.006(3) -0.003(3) 0.014(3)
C152 0.048(4) 0.038(4) 0.064(5) 0.009(3) 0.009(4) 0.004(3)
C162 0.057(5) 0.045(4) 0.087(7) 0.007(4) 0.015(5) 0.007(4)
C172 0.048(4) 0.048(4) 0.071(6) 0.004(4) 0.001(4) 0.005(3)
C182 0.067(5) 0.053(4) 0.064(6) 0.002(4) -0.002(4) 0.014(4)
Ni3B 0.0264(4) 0.0323(4) 0.0364(5) 0.0129(3) 0.0034(3) 0.0103(3)
Ni4B 0.0342(4) 0.0371(4) 0.0406(5) 0.0162(3) 0.0036(4) 0.0075(3)
Br1B 0.0888(7) 0.1394(8) 0.0568(6) 0.0507(5) 0.0324(5) 0.0741(6)
Br2B 0.0725(6) 0.1328(9) 0.1353(10) 0.0878(8) 0.0094(6) 0.0573(6)
Br3B 0.0355(4) 0.0351(4) 0.1369(8) 0.0231(4) 0.0009(4) 0.0041(3)
O1B 0.037(2) 0.047(2) 0.042(3) 0.020(2) 0.013(2) 0.0232(19)
O2B 0.030(2) 0.041(2) 0.055(3) 0.020(2) -0.004(2) 0.0116(18)
O3B 0.040(3) 0.051(3) 0.052(3) 0.025(2) 0.006(2) 0.003(2)
N1B 0.028(3) 0.032(2) 0.034(3) 0.012(2) 0.003(2) 0.0083(19)
N2B 0.023(2) 0.032(2) 0.032(3) 0.012(2) 0.002(2) 0.0078(19)
N3B 0.028(3) 0.035(2) 0.040(3) 0.014(2) 0.001(2) 0.007(2)
N4B 0.028(3) 0.033(2) 0.036(3) 0.012(2) 0.002(2) 0.014(2)
N5B 0.023(3) 0.041(3) 0.042(3) 0.020(2) 0.004(2) 0.009(2)
N6B 0.031(3) 0.035(3) 0.037(3) 0.012(2) 0.007(2) 0.008(2)
C1B 0.035(3) 0.031(3) 0.031(3) 0.009(2) 0.004(3) 0.010(2)
C21B 0.022(3) 0.043(3) 0.043(4) 0.012(3) 0.005(3) 0.010(2)
C31B 0.041(4) 0.056(4) 0.036(4) 0.019(3) 0.010(3) 0.025(3)
C41B 0.039(4) 0.078(5) 0.057(5) 0.036(4) 0.011(4) 0.028(3)
C51B 0.054(5) 0.085(5) 0.045(5) 0.028(4) 0.023(4) 0.033(4)
C61B 0.050(4) 0.087(5) 0.039(4) 0.029(4) 0.004(3) 0.040(4)
C71B 0.037(4) 0.068(4) 0.042(4) 0.021(3) 0.006(3) 0.022(3)
C81B 0.037(4) 0.037(3) 0.039(4) 0.006(3) 0.001(3) 0.014(3)
C22B 0.039(4) 0.038(3) 0.046(4) 0.017(3) 0.006(3) 0.015(3)
C32B 0.042(4) 0.047(4) 0.034(4) 0.017(3) 0.005(3) 0.020(3)
C42B 0.042(4) 0.064(4) 0.071(5) 0.039(4) 0.015(4) 0.029(3)
C52B 0.056(5) 0.080(5) 0.070(6) 0.041(4) 0.012(4) 0.036(4)
C62B 0.031(4) 0.081(5) 0.073(6) 0.035(4) -0.004(4) 0.019(4)
C72B 0.036(4) 0.067(4) 0.056(5) 0.027(4) 0.001(3) 0.013(3)
C82B 0.034(4) 0.055(4) 0.046(4) 0.014(3) 0.000(3) 0.015(3)
C23B 0.034(4) 0.037(3) 0.042(4) 0.014(3) 0.006(3) 0.011(3)
C33B 0.035(4) 0.040(3) 0.043(4) 0.010(3) 0.008(3) 0.012(3)
C43B 0.037(4) 0.039(3) 0.064(5) 0.015(3) 0.010(3) 0.016(3)
C53B 0.033(4) 0.033(3) 0.093(6) 0.013(4) 0.019(4) 0.004(3)
C63B 0.054(5) 0.046(4) 0.068(5) 0.017(4) 0.015(4) 0.004(3)
C73B 0.067(5) 0.045(4) 0.062(5) 0.032(4) 0.018(4) 0.006(3)
C83B 0.042(4) 0.049(4) 0.045(4) 0.012(3) 0.011(3) 0.009(3)
N13 0.027(3) 0.035(3) 0.043(3) 0.015(2) 0.005(2) 0.009(2)
N23 0.044(3) 0.043(3) 0.054(4) 0.026(3) 0.007(3) 0.009(2)
N33 0.049(3) 0.037(3) 0.064(4) 0.020(3) 0.010(3) 0.017(2)
N43 0.027(3) 0.036(3) 0.045(3) 0.007(2) 0.005(2) 0.012(2)
N53 0.032(3) 0.032(3) 0.045(3) 0.011(2) 0.005(2) 0.010(2)
N63 0.073(5) 0.050(4) 0.118(7) 0.036(4) 0.002(4) 0.014(3)
C13 0.026(3) 0.042(3) 0.049(4) 0.015(3) 0.002(3) 0.007(3)
C23 0.036(4) 0.038(4) 0.064(5) 0.023(3) 0.003(3) 0.011(3)
C33 0.030(3) 0.036(3) 0.041(4) 0.008(3) 0.004(3) 0.012(2)
C43 0.031(3) 0.043(3) 0.045(4) 0.016(3) 0.011(3) 0.010(3)
C53 0.064(5) 0.050(4) 0.057(5) 0.014(4) 0.021(4) 0.009(3)
C63 0.093(7) 0.076(6) 0.062(6) 0.015(5) 0.041(5) 0.030(5)
C73 0.066(5) 0.054(4) 0.076(6) 0.003(4) 0.027(5) 0.019(4)
C83 0.042(4) 0.052(4) 0.067(5) 0.012(4) 0.017(4) 0.018(3)
C93 0.033(3) 0.046(4) 0.045(4) 0.007(3) 0.006(3) 0.015(3)
C103 0.065(5) 0.039(4) 0.063(5) 0.009(3) 0.004(4) 0.019(3)
C113 0.057(5) 0.058(5) 0.056(5) -0.001(4) 0.007(4) 0.021(4)
C123 0.069(5) 0.056(4) 0.046(5) 0.007(4) 0.015(4) 0.010(4)
C133 0.051(4) 0.041(3) 0.040(4) 0.009(3) 0.008(3) 0.012(3)
C143 0.051(4) 0.042(4) 0.073(6) 0.035(4) 0.011(4) 0.008(3)
C153 0.087(7) 0.041(4) 0.112(8) 0.027(5) -0.007(6) 0.016(4)
C163 0.085(7) 0.047(5) 0.104(8) 0.048(5) -0.007(6) 0.004(4)
C173 0.068(6) 0.068(5) 0.086(7) 0.046(5) -0.002(5) 0.013(4)
C183 0.054(5) 0.042(4) 0.066(5) 0.029(4) 0.009(4) 0.010(3)
N14 0.040(3) 0.037(3) 0.039(3) 0.013(2) 0.004(3) 0.007(2)
N24 0.048(3) 0.061(3) 0.048(4) 0.027(3) 0.010(3) 0.023(3)
N34 0.040(3) 0.052(3) 0.045(4) 0.016(3) 0.006(3) 0.012(3)
N44 0.042(3) 0.037(3) 0.048(4) 0.021(3) 0.004(3) 0.008(2)
N54 0.039(3) 0.044(3) 0.041(3) 0.016(2) 0.015(3) 0.015(2)
N64 0.059(4) 0.092(5) 0.083(5) 0.036(4) 0.002(4) 0.038(4)
C14 0.044(4) 0.044(4) 0.050(5) 0.026(3) 0.011(3) 0.013(3)
C24 0.050(4) 0.058(4) 0.034(4) 0.012(3) 0.007(3) 0.019(3)
C34 0.037(4) 0.043(3) 0.046(4) 0.019(3) 0.015(3) 0.009(3)
C44 0.055(4) 0.047(4) 0.047(4) 0.023(3) 0.010(4) 0.015(3)
C54 0.093(6) 0.067(5) 0.044(5) 0.019(4) 0.012(4) 0.046(4)
C64 0.110(7) 0.068(5) 0.061(6) 0.006(4) 0.004(5) 0.047(5)
C74 0.086(6) 0.061(5) 0.051(5) 0.003(4) -0.007(5) 0.011(4)
C84 0.055(5) 0.058(4) 0.053(5) 0.014(4) 0.002(4) 0.026(3)
C94 0.043(4) 0.043(3) 0.035(4) 0.012(3) 0.007(3) 0.007(3)
C104 0.047(4) 0.053(4) 0.041(4) 0.016(3) 0.011(3) 0.012(3)
C114 0.054(5) 0.047(4) 0.054(5) 0.001(3) 0.007(4) 0.008(3)
C124 0.053(5) 0.046(4) 0.069(6) 0.020(4) 0.024(4) 0.016(3)
C134 0.038(4) 0.051(4) 0.052(5) 0.021(3) 0.014(3) 0.012(3)
C144 0.041(4) 0.076(5) 0.055(5) 0.024(4) 0.010(4) 0.030(4)
C154 0.066(5) 0.087(6) 0.054(5) 0.024(4) 0.005(4) 0.040(4)
C164 0.066(6) 0.119(8) 0.069(6) 0.014(6) 0.002(5) 0.040(6)
C174 0.073(7) 0.143(10) 0.086(8) 0.051(7) -0.001(6) 0.055(7)
C184 0.075(6) 0.103(7) 0.104(8) 0.026(6) -0.022(6) 0.042(6)

loop_
_atom_type_symbol
_atom_type_description
_atom_type_scat_dispersion_real
_atom_type_scat_dispersion_imag
_atom_type_scat_source
C C 0.0033 0.0016 'International Tables Vol C Tables 4.2.6.8 and 6.1.1.4'
H H 0.0000 0.0000 'International Tables Vol C Tables 4.2.6.8 and 6.1.1.4'
N N 0.0061 0.0033 'International Tables Vol C Tables 4.2.6.8 and 6.1.1.4'
O O 0.0106 0.0060 'International Tables Vol C Tables 4.2.6.8 and 6.1.1.4'
Ni Ni 0.3393 1.1124 'International Tables Vol C Tables 4.2.6.8 and 6.1.1.4'
Br Br -0.2901 2.4595 'International Tables Vol C Tables 4.2.6.8 and 6.1.1.4'

loop_
_geom_angle_atom_site_label_1
_geom_angle_atom_site_label_2
_geom_angle_atom_site_label_3
_geom_angle
_geom_angle_site_symmetry_1
_geom_angle_site_symmetry_3
N2B Ni0 N2A 172.40(18) . .
N2B Ni0 O1A 91.03(17) . .
N2A Ni0 O1A 89.30(17) . .
N2B Ni0 O1B 86.12(17) . .
N2A Ni0 O1B 86.29(17) . .
O1A Ni0 O1B 90.73(17) . .
N2B Ni0 N5B 76.37(18) . .
N2A Ni0 N5B 111.22(18) . .
O1A Ni0 N5B 88.65(19) . .
O1B Ni0 N5B 162.46(17) . .
N2B Ni0 N5A 103.41(18) . .
N2A Ni0 N5A 76.96(18) . .
O1A Ni0 N5A 164.97(18) . .
O1B Ni0 N5A 94.38(18) . .
N5B Ni0 N5A 90.67(19) . .
N11 Ni1A N4A 174.9(2) . .
N11 Ni1A O2A 88.90(18) . .
N4A Ni1A O2A 91.70(17) . .
N11 Ni1A N1A 102.45(18) . .
N4A Ni1A N1A 77.22(18) . .
O2A Ni1A N1A 168.38(17) . .
N11 Ni1A N51 76.57(19) . .
N4A Ni1A N51 108.52(19) . .
O2A Ni1A N51 84.29(19) . .
N1A Ni1A N51 95.84(19) . .
N11 Ni1A N41 76.3(2) . .
N4A Ni1A N41 98.66(19) . .
O2A Ni1A N41 89.64(18) . .
N1A Ni1A N41 95.40(18) . .
N51 Ni1A N41 152.27(18) . .
N6A Ni2A N12 177.9(2) . .
N6A Ni2A O3A 90.30(17) . .
N12 Ni2A O3A 89.83(17) . .
N6A Ni2A N3A 77.92(18) . .
N12 Ni2A N3A 102.10(18) . .
O3A Ni2A N3A 167.52(16) . .
N6A Ni2A N52 105.04(18) . .
N12 Ni2A N52 77.06(19) . .
O3A Ni2A N52 89.16(18) . .
N3A Ni2A N52 89.96(19) . .
N6A Ni2A N42 101.83(19) . .
N12 Ni2A N42 76.1(2) . .
O3A Ni2A N42 90.16(18) . .
N3A Ni2A N42 96.20(18) . .
N52 Ni2A N42 153.12(18) . .
C81A O1A Ni0 128.6(4) . .
C82A O2A Ni1A 125.6(4) . .
C83A O3A Ni2A 125.6(4) . .
C1A N1A N2A 112.9(4) . .
C1A N1A Ni1A 110.7(4) . .
N2A N1A Ni1A 135.3(3) . .
C21A N2A N1A 116.8(5) . .
C21A N2A Ni0 126.6(4) . .
N1A N2A Ni0 116.3(3) . .
C1A N3A N4A 110.4(4) . .
C1A N3A Ni2A 111.9(3) . .
N4A N3A Ni2A 137.6(3) . .
C22A N4A N3A 118.8(5) . .
C22A N4A Ni1A 124.7(4) . .
N3A N4A Ni1A 116.5(3) . .
C1A N5A N6A 112.9(4) . .
C1A N5A Ni0 111.2(4) . .
N6A N5A Ni0 135.2(4) . .
C23A N6A N5A 116.3(5) . .
C23A N6A Ni2A 125.8(4) . .
N5A N6A Ni2A 117.8(3) . .
N1A C1A N5A 120.8(5) . .
N1A C1A N3A 120.3(5) . .
N5A C1A N3A 118.8(5) . .
N2A C21A C31A 127.5(5) . .
N2A C21A H21A 116.2 . .
C31A C21A H21A 116.2 . .
C41A C31A C81A 120.0(5) . .
C41A C31A C21A 116.8(5) . .
C81A C31A C21A 123.2(6) . .
C31A C41A C51A 121.4(6) . .
C31A C41A H41A 119.3 . .
C51A C41A H41A 119.3 . .
C61A C51A C41A 120.1(6) . .
C61A C51A Br1A 119.4(5) . .
C41A C51A Br1A 120.5(5) . .
C51A C61A C71A 119.7(6) . .
C51A C61A H61A 120.1 . .
C71A C61A H61A 120.1 . .
C61A C71A C81A 123.3(6) . .
C61A C71A H71A 118.4 . .
C81A C71A H71A 118.4 . .
O1A C81A C71A 120.3(5) . .
O1A C81A C31A 124.2(5) . .
C71A C81A C31A 115.4(6) . .
N4A C22A C32A 126.9(5) . .
N4A C22A H22A 116.6 . .
C32A C22A H22A 116.6 . .
C42A C32A C82A 118.8(5) . .
C42A C32A C22A 116.6(5) . .
C82A C32A C22A 124.5(5) . .
C52A C42A C32A 121.6(6) . .
C52A C42A H42A 119.2 . .
C32A C42A H42A 119.2 . .
C42A C52A C62A 120.5(5) . .
C42A C52A Br2A 120.0(5) . .
C62A C52A Br2A 119.4(4) . .
C72A C62A C52A 118.6(6) . .
C72A C62A H62A 120.7 . .
C52A C62A H62A 120.7 . .
C62A C72A C82A 123.8(6) . .
C62A C72A H72A 118.1 . .
C82A C72A H72A 118.1 . .
O2A C82A C72A 119.6(5) . .
O2A C82A C32A 123.7(5) . .
C72A C82A C32A 116.6(5) . .
N6A C23A C33A 126.3(5) . .
N6A C23A H23A 116.8 . .
C33A C23A H23A 116.8 . .
C43A C33A C83A 120.8(5) . .
C43A C33A C23A 115.8(5) . .
C83A C33A C23A 123.4(5) . .
C53A C43A C33A 120.0(6) . .
C53A C43A H43A 120.0 . .
C33A C43A H43A 120.0 . .
C43A C53A C63A 121.4(6) . .
C43A C53A Br3A 119.8(5) . .
C63A C53A Br3A 118.7(4) . .
C53A C63A C73A 118.5(5) . .
C53A C63A H63A 120.8 . .
C73A C63A H63A 120.8 . .
C63A C73A C83A 123.6(6) . .
C63A C73A H73A 118.2 . .
C83A C73A H73A 118.2 . .
O3A C83A C73A 120.6(5) . .
O3A C83A C33A 123.7(5) . .
C73A C83A C33A 115.7(6) . .
C11 N11 C31 118.4(5) . .
C11 N11 Ni1A 120.5(4) . .
C31 N11 Ni1A 120.7(4) . .
C21 N21 C11 113.7(5) . .
C31 N31 C21 114.1(5) . .
C81 N41 C41 118.1(5) . .
C81 N41 Ni1A 128.8(4) . .
C41 N41 Ni1A 113.1(4) . .
C131 N51 C91 117.4(5) . .
C131 N51 Ni1A 127.8(4) . .
C91 N51 Ni1A 114.4(4) . .
C141 N61 C181 115.8(6) . .
N11 C11 N21 123.3(6) . .
N11 C11 C41 115.2(5) . .
N21 C11 C41 121.4(6) . .
N21 C21 N31 126.6(5) . .
N21 C21 C141 118.2(5) . .
N31 C21 C141 115.2(6) . .
N11 C31 N31 123.6(5) . .
N11 C31 C91 115.4(5) . .
N31 C31 C91 121.0(6) . .
N41 C41 C51 121.3(6) . .
N41 C41 C11 114.6(5) . .
C51 C41 C11 123.9(6) . .
C61 C51 C41 119.5(6) . .
C61 C51 H51C 120.2 . .
C41 C51 H51C 120.2 . .
C71 C61 C51 118.4(6) . .
C71 C61 H61C 120.8 . .
C51 C61 H61C 120.8 . .
C61 C71 C81 119.0(7) . .
C61 C71 H71C 120.5 . .
C81 C71 H71C 120.5 . .
N41 C81 C71 123.5(6) . .
N41 C81 H81C 118.2 . .
C71 C81 H81C 118.2 . .
C101 C91 N51 122.7(5) . .
C101 C91 C31 124.6(5) . .
N51 C91 C31 112.7(5) . .
C91 C101 C111 118.2(6) . .
C91 C101 H101 120.9 . .
C111 C101 H101 120.9 . .
C101 C111 C121 120.3(7) . .
C101 C111 H111 119.8 . .
C121 C111 H111 119.8 . .
C111 C121 C131 117.7(6) . .
C111 C121 H121 121.1 . .
C131 C121 H121 121.1 . .
N51 C131 C121 123.7(6) . .
N51 C131 H131 118.2 . .
C121 C131 H131 118.2 . .
N61 C141 C151 123.9(6) . .
N61 C141 C21 116.2(6) . .
C151 C141 C21 119.8(6) . .
C141 C151 C161 118.8(6) . .
C141 C151 H151 120.6 . .
C161 C151 H151 120.6 . .
C171 C161 C151 118.2(7) . .
C171 C161 H161 120.9 . .
C151 C161 H161 120.9 . .
C181 C171 C161 117.9(6) . .
C181 C171 H171 121.1 . .
C161 C171 H171 121.1 . .
N61 C181 C171 125.3(7) . .
N61 C181 H181 117.4 . .
C171 C181 H181 117.4 . .
C12 N12 C32 118.6(5) . .
C12 N12 Ni2A 120.4(4) . .
C32 N12 Ni2A 120.3(4) . .
C12 N22 C22 114.5(5) . .
C22 N32 C32 115.7(6) . .
C82 N42 C42 117.1(5) . .
C82 N42 Ni2A 128.3(4) . .
C42 N42 Ni2A 114.6(4) . .
C132 N52 C92 118.9(5) . .
C132 N52 Ni2A 127.5(4) . .
C92 N52 Ni2A 113.5(4) . .
C142 N62 C182 117.2(6) . .
N12 C12 N22 123.0(6) . .
N12 C12 C42 114.8(5) . .
N22 C12 C42 122.2(6) . .
N32 C22 N22 125.7(6) . .
N32 C22 C142 119.7(6) . .
N22 C22 C142 114.5(6) . .
N12 C32 N32 122.5(5) . .
N12 C32 C92 113.8(5) . .
N32 C32 C92 123.5(6) . .
N42 C42 C52 123.2(6) . .
N42 C42 C12 113.7(5) . .
C52 C42 C12 123.1(6) . .
C62 C52 C42 117.6(6) . .
C62 C52 H52C 121.2 . .
C42 C52 H52C 121.2 . .
C72 C62 C52 119.4(6) . .
C72 C62 H62C 120.3 . .
C52 C62 H62C 120.3 . .
C62 C72 C82 120.0(7) . .
C62 C72 H72C 120.0 . .
C82 C72 H72C 120.0 . .
N42 C82 C72 122.5(6) . .
N42 C82 H82C 118.8 . .
C72 C82 H82C 118.8 . .
N52 C92 C102 122.1(5) . .
N52 C92 C32 115.1(5) . .
C102 C92 C32 122.7(5) . .
C92 C102 C112 119.7(6) . .
C92 C102 H102 120.2 . .
C112 C102 H102 120.2 . .
C102 C112 C122 117.6(6) . .
C102 C112 H112 121.2 . .
C122 C112 H112 121.2 . .
C132 C122 C112 119.9(6) . .
C132 C122 H122 120.1 . .
C112 C122 H122 120.1 . .
N52 C132 C122 121.8(6) . .
N52 C132 H132 119.1 . .
C122 C132 H132 119.1 . .
N62 C142 C152 124.5(6) . .
N62 C142 C22 114.8(6) . .
C152 C142 C22 120.7(7) . .
C142 C152 C162 116.5(7) . .
C142 C152 H152 121.7 . .
C162 C152 H152 121.7 . .
C172 C162 C152 120.4(7) . .
C172 C162 H162 119.8 . .
C152 C162 H162 119.8 . .
C162 C172 C182 119.2(7) . .
C162 C172 H172 120.4 . .
C182 C172 H172 120.4 . .
N62 C182 C172 122.1(8) . .
N62 C182 H182 119.0 . .
C172 C182 H182 119.0 . .
N13 Ni3B N4B 175.12(19) . .
N13 Ni3B O2B 94.85(17) . .
N4B Ni3B O2B 89.50(17) . .
N13 Ni3B N1B 98.95(18) . .
N4B Ni3B N1B 76.69(18) . .
O2B Ni3B N1B 166.18(17) . .
N13 Ni3B N53 76.5(2) . .
N4B Ni3B N53 101.50(19) . .
O2B Ni3B N53 88.02(18) . .
N1B Ni3B N53 94.69(18) . .
N13 Ni3B N43 74.48(19) . .
N4B Ni3B N43 107.81(18) . .
O2B Ni3B N43 89.85(18) . .
N1B Ni3B N43 94.32(18) . .
N53 Ni3B N43 150.59(18) . .
N6B Ni4B N14 175.4(2) . .
N6B Ni4B O3B 91.15(19) . .
N14 Ni4B O3B 88.22(19) . .
N6B Ni4B N3B 77.32(19) . .
N14 Ni4B N3B 103.37(19) . .
O3B Ni4B N3B 168.40(19) . .
N6B Ni4B N54 99.1(2) . .
N14 Ni4B N54 76.4(2) . .
O3B Ni4B N54 93.30(19) . .
N3B Ni4B N54 89.84(19) . .
N6B Ni4B N44 109.0(2) . .
N14 Ni4B N44 75.5(2) . .
O3B Ni4B N44 86.81(19) . .
N3B Ni4B N44 95.65(19) . .
N54 Ni4B N44 151.9(2) . .
C81B O1B Ni0 122.6(3) . .
C82B O2B Ni3B 126.7(4) . .
C83B O3B Ni4B 126.4(4) . .
C1B N1B N2B 110.8(4) . .
C1B N1B Ni3B 110.5(4) . .
N2B N1B Ni3B 136.4(3) . .
C21B N2B N1B 116.3(5) . .
C21B N2B Ni0 125.4(4) . .
N1B N2B Ni0 116.9(3) . .
C1B N3B N4B 111.7(4) . .
C1B N3B Ni4B 112.2(4) . .
N4B N3B Ni4B 135.4(4) . .
C22B N4B N3B 117.2(5) . .
C22B N4B Ni3B 126.1(4) . .
N3B N4B Ni3B 116.6(3) . .
C1B N5B N6B 112.6(5) . .
C1B N5B Ni0 112.3(4) . .
N6B N5B Ni0 135.1(4) . .
C23B N6B N5B 116.8(5) . .
C23B N6B Ni4B 125.8(4) . .
N5B N6B Ni4B 117.3(3) . .
N3B C1B N1B 119.7(5) . .
N3B C1B N5B 119.5(5) . .
N1B C1B N5B 120.7(5) . .
N2B C21B C31B 124.5(5) . .
N2B C21B H21B 117.8 . .
C31B C21B H21B 117.8 . .
C41B C31B C81B 118.9(6) . .
C41B C31B C21B 117.3(6) . .
C81B C31B C21B 123.7(6) . .
C31B C41B C51B 120.3(6) . .
C31B C41B H41B 119.9 . .
C51B C41B H41B 119.9 . .
C61B C51B C41B 121.3(7) . .
C61B C51B Br1B 119.6(6) . .
C41B C51B Br1B 119.1(5) . .
C71B C61B C51B 118.7(6) . .
C71B C61B H61B 120.7 . .
C51B C61B H61B 120.7 . .
C61B C71B C81B 123.3(6) . .
C61B C71B H71B 118.4 . .
C81B C71B H71B 118.4 . .
O1B C81B C71B 121.1(6) . .
O1B C81B C31B 121.5(6) . .
C71B C81B C31B 117.4(6) . .
N4B C22B C32B 126.6(5) . .
N4B C22B H22B 116.7 . .
C32B C22B H22B 116.7 . .
C42B C32B C82B 120.5(6) . .
C42B C32B C22B 116.8(6) . .
C82B C32B C22B 122.4(5) . .
C52B C42B C32B 122.3(6) . .
C52B C42B H42B 118.9 . .
C32B C42B H42B 118.9 . .
C42B C52B C62B 118.9(6) . .
C42B C52B Br2B 118.6(6) . .
C62B C52B Br2B 122.4(6) . .
C52B C62B C72B 122.0(7) . .
C52B C62B H62B 119.0 . .
C72B C62B H62B 119.0 . .
C62B C72B C82B 121.1(6) . .
C62B C72B H72B 119.4 . .
C82B C72B H72B 119.4 . .
O2B C82B C32B 125.7(6) . .
O2B C82B C72B 119.1(6) . .
C32B C82B C72B 115.3(6) . .
N6B C23B C33B 125.7(6) . .
N6B C23B H23B 117.1 . .
C33B C23B H23B 117.1 . .
C23B C33B C43B 116.3(6) . .
C23B C33B C83B 124.6(6) . .
C43B C33B C83B 119.1(6) . .
C53B C43B C33B 120.6(6) . .
C53B C43B H43B 119.7 . .
C33B C43B H43B 119.7 . .
C43B C53B C63B 121.7(7) . .
C43B C53B Br3B 117.7(6) . .
C63B C53B Br3B 120.5(5) . .
C73B C63B C53B 118.7(6) . .
C73B C63B H63B 120.6 . .
C53B C63B H63B 120.6 . .
C63B C73B C83B 124.4(7) . .
C63B C73B H73B 117.8 . .
C83B C73B H73B 117.8 . .
O3B C83B C73B 120.8(6) . .
O3B C83B C33B 123.8(6) . .
C73B C83B C33B 115.4(6) . .
C13 N13 C33 117.1(5) . .
C13 N13 Ni3B 122.6(4) . .
C33 N13 Ni3B 120.1(4) . .
C13 N23 C23 113.6(6) . .
C33 N33 C23 115.3(5) . .
C43 N43 C83 117.4(6) . .
C43 N43 Ni3B 114.3(4) . .
C83 N43 Ni3B 128.2(5) . .
C133 N53 C93 117.4(5) . .
C133 N53 Ni3B 128.1(4) . .
C93 N53 Ni3B 114.4(4) . .
C143 N63 C153 116.7(8) . .
N13 C13 N23 124.7(6) . .
N13 C13 C43 114.5(5) . .
N23 C13 C43 120.8(6) . .
N33 C23 N23 126.0(6) . .
N33 C23 C143 118.6(6) . .
N23 C23 C143 115.4(7) . .
N33 C33 N13 123.0(6) . .
N33 C33 C93 122.7(5) . .
N13 C33 C93 114.2(5) . .
N43 C43 C53 124.5(6) . .
N43 C43 C13 113.5(6) . .
C53 C43 C13 122.0(6) . .
C43 C53 C63 117.4(7) . .
C43 C53 H53C 121.3 . .
C63 C53 H53C 121.3 . .
C73 C63 C53 119.4(8) . .
C73 C63 H63C 120.3 . .
C53 C63 H63C 120.3 . .
C63 C73 C83 119.4(7) . .
C63 C73 H73C 120.3 . .
C83 C73 H73C 120.3 . .
N43 C83 C73 121.8(7) . .
N43 C83 H83C 119.1 . .
C73 C83 H83C 119.1 . .
N53 C93 C103 122.2(6) . .
N53 C93 C33 114.5(5) . .
C103 C93 C33 123.3(6) . .
C113 C103 C93 119.5(7) . .
C113 C103 H103 120.2 . .
C93 C103 H103 120.2 . .
C103 C113 C123 118.3(7) . .
C103 C113 H113 120.8 . .
C123 C113 H113 120.8 . .
C133 C123 C113 119.1(7) . .
C133 C123 H123 120.4 . .
C113 C123 H123 120.4 . .
N53 C133 C123 123.4(6) . .
N53 C133 H133 118.3 . .
C123 C133 H133 118.3 . .
C183 C143 N63 123.6(6) . .
C183 C143 C23 120.4(7) . .
N63 C143 C23 115.9(7) . .
C163 C153 N63 121.0(9) . .
C163 C153 H153 119.5 . .
N63 C153 H153 119.5 . .
C173 C163 C153 118.3(7) . .
C173 C163 H163 120.9 . .
C153 C163 H163 120.9 . .
C163 C173 C183 120.9(9) . .
C163 C173 H173 119.6 . .
C183 C173 H173 119.6 . .
C143 C183 C173 119.5(8) . .
C143 C183 H183 120.3 . .
C173 C183 H183 120.3 . .
C34 N14 C14 119.1(6) . .
C34 N14 Ni4B 119.9(4) . .
C14 N14 Ni4B 120.8(4) . .
C24 N24 C14 115.3(6) . .
C34 N34 C24 114.9(6) . .
C84 N44 C44 117.9(6) . .
C84 N44 Ni4B 127.8(5) . .
C44 N44 Ni4B 114.1(4) . .
C134 N54 C94 118.1(6) . .
C134 N54 Ni4B 126.8(5) . .
C94 N54 Ni4B 115.0(4) . .
C144 N64 C184 119.0(8) . .
N14 C14 N24 122.3(6) . .
N14 C14 C44 116.2(6) . .
N24 C14 C44 121.4(6) . .
N24 C24 N34 124.4(6) . .
N24 C24 C144 118.6(6) . .
N34 C24 C144 116.9(6) . .
N14 C34 N34 123.9(6) . .
N14 C34 C94 114.9(6) . .
N34 C34 C94 121.2(6) . .
N44 C44 C54 122.6(7) . .
N44 C44 C14 113.2(6) . .
C54 C44 C14 124.2(6) . .
C44 C54 C64 119.5(7) . .
C44 C54 H54C 120.2 . .
C64 C54 H54C 120.2 . .
C54 C64 C74 117.7(8) . .
C54 C64 H64C 121.1 . .
C74 C64 H64C 121.1 . .
C84 C74 C64 119.6(7) . .
C84 C74 H74C 120.2 . .
C64 C74 H74C 120.2 . .
N44 C84 C74 122.5(7) . .
N44 C84 H84C 118.7 . .
C74 C84 H84C 118.7 . .
N54 C94 C104 123.4(6) . .
N54 C94 C34 113.4(6) . .
C104 C94 C34 123.2(6) . .
C94 C104 C114 118.6(7) . .
C94 C104 H104 120.7 . .
C114 C104 H104 120.7 . .
C124 C114 C104 118.4(7) . .
C124 C114 H114 120.8 . .
C104 C114 H114 120.8 . .
C114 C124 C134 119.7(7) . .
C114 C124 H124 120.1 . .
C134 C124 H124 120.1 . .
N54 C134 C124 121.8(7) . .
N54 C134 H134 119.1 . .
C124 C134 H134 119.1 . .
N64 C144 C154 122.5(7) . .
N64 C144 C24 117.1(7) . .
C154 C144 C24 120.3(7) . .
C144 C154 C164 118.0(8) . .
C144 C154 H154 121.0 . .
C164 C154 H154 121.0 . .
C174 C164 C154 120.1(9) . .
C174 C164 H164 119.9 . .
C154 C164 H164 119.9 . .
C164 C174 C184 118.9(9) . .
C164 C174 H174 120.5 . .
C184 C174 H174 120.5 . .
N64 C184 C174 121.4(9) . .
N64 C184 H184 119.3 . .
C174 C184 H184 119.3 . .

loop_
_geom_bond_atom_site_label_1
_geom_bond_atom_site_label_2
_geom_bond_distance
_geom_bond_site_symmetry_2
Ni0 N2B 2.036(4) .
Ni0 N2A 2.039(4) .
Ni0 O1A 2.046(4) .
Ni0 O1B 2.050(4) .
Ni0 N5B 2.078(5) .
Ni0 N5A 2.105(4) .
Ni1A N11 2.004(4) .
Ni1A N4A 2.007(4) .
Ni1A O2A 2.017(4) .
Ni1A N1A 2.061(4) .
Ni1A N51 2.165(5) .
Ni1A N41 2.183(5) .
Ni2A N6A 1.999(5) .
Ni2A N12 1.998(5) .
Ni2A O3A 2.039(4) .
Ni2A N3A 2.088(5) .
Ni2A N52 2.146(5) .
Ni2A N42 2.163(5) .
Br1A C51A 1.913(7) .
Br2A C52A 1.904(6) .
Br3A C53A 1.914(6) .
O1A C81A 1.270(7) .
O2A C82A 1.310(6) .
O3A C83A 1.302(7) .
N1A C1A 1.332(7) .
N1A N2A 1.386(6) .
N2A C21A 1.257(7) .
N3A C1A 1.373(7) .
N3A N4A 1.386(6) .
N4A C22A 1.287(7) .
N5A C1A 1.368(7) .
N5A N6A 1.375(6) .
N6A C23A 1.288(7) .
C21A C31A 1.443(8) .
C21A H21A 0.9500 .
C31A C41A 1.385(9) .
C31A C81A 1.443(8) .
C41A C51A 1.391(9) .
C41A H41A 0.9500 .
C51A C61A 1.369(9) .
C61A C71A 1.372(9) .
C61A H61A 0.9500 .
C71A C81A 1.422(8) .
C71A H71A 0.9500 .
C22A C32A 1.445(8) .
C22A H22A 0.9500 .
C32A C42A 1.412(7) .
C32A C82A 1.427(8) .
C42A C52A 1.356(8) .
C42A H42A 0.9500 .
C52A C62A 1.395(9) .
C62A C72A 1.365(8) .
C62A H62A 0.9500 .
C72A C82A 1.404(8) .
C72A H72A 0.9500 .
C23A C33A 1.459(8) .
C23A H23A 0.9500 .
C33A C43A 1.401(8) .
C33A C83A 1.429(8) .
C43A C53A 1.370(8) .
C43A H43A 0.9500 .
C53A C63A 1.376(9) .
C63A C73A 1.388(9) .
C63A H63A 0.9500 .
C73A C83A 1.399(8) .
C73A H73A 0.9500 .
N11 C11 1.326(7) .
N11 C31 1.328(8) .
N21 C21 1.343(8) .
N21 C11 1.349(7) .
N31 C31 1.329(7) .
N31 C21 1.352(8) .
N41 C81 1.311(8) .
N41 C41 1.361(7) .
N51 C131 1.313(7) .
N51 C91 1.382(7) .
N61 C141 1.333(8) .
N61 C181 1.345(8) .
C11 C41 1.457(9) .
C21 C141 1.493(8) .
C31 C91 1.482(8) .
C41 C51 1.395(9) .
C51 C61 1.378(9) .
C51 H51C 0.9500 .
C61 C71 1.373(9) .
C61 H61C 0.9500 .
C71 C81 1.389(9) .
C71 H71C 0.9500 .
C81 H81C 0.9500 .
C91 C101 1.368(9) .
C101 C111 1.373(9) .
C101 H101 0.9500 .
C111 C121 1.386(10) .
C111 H111 0.9500 .
C121 C131 1.388(10) .
C121 H121 0.9500 .
C131 H131 0.9500 .
C141 C151 1.374(10) .
C151 C161 1.393(9) .
C151 H151 0.9500 .
C161 C171 1.391(10) .
C161 H161 0.9500 .
C171 C181 1.361(10) .
C171 H171 0.9500 .
C181 H181 0.9500 .
N12 C12 1.336(7) .
N12 C32 1.338(8) .
N22 C12 1.343(8) .
N22 C22 1.363(8) .
N32 C22 1.327(8) .
N32 C32 1.345(7) .
N42 C82 1.345(8) .
N42 C42 1.356(8) .
N52 C132 1.331(7) .
N52 C92 1.363(7) .
N62 C142 1.327(9) .
N62 C182 1.350(9) .
C12 C42 1.460(9) .
C22 C142 1.490(9) .
C32 C92 1.465(8) .
C42 C52 1.404(9) .
C52 C62 1.376(10) .
C52 H52C 0.9500 .
C62 C72 1.372(10) .
C62 H62C 0.9500 .
C72 C82 1.375(9) .
C72 H72C 0.9500 .
C82 H82C 0.9500 .
C92 C102 1.373(9) .
C102 C112 1.392(8) .
C102 H102 0.9500 .
C112 C122 1.401(9) .
C112 H112 0.9500 .
C122 C132 1.388(9) .
C122 H122 0.9500 .
C132 H132 0.9500 .
C142 C152 1.385(9) .
C152 C162 1.399(10) .
C152 H152 0.9500 .
C162 C172 1.342(11) .
C162 H162 0.9500 .
C172 C182 1.395(10) .
C172 H172 0.9500 .
C182 H182 0.9500 .
Ni3B N13 2.005(5) .
Ni3B N4B 2.018(4) .
Ni3B O2B 2.027(4) .
Ni3B N1B 2.076(4) .
Ni3B N53 2.158(5) .
Ni3B N43 2.227(5) .
Ni4B N6B 2.003(5) .
Ni4B N14 2.010(5) .
Ni4B O3B 2.019(4) .
Ni4B N3B 2.071(5) .
Ni4B N54 2.147(5) .
Ni4B N44 2.206(5) .
Br1B C51B 1.921(7) .
Br2B C52B 1.896(7) .
Br3B C53B 1.926(7) .
O1B C81B 1.308(7) .
O2B C82B 1.299(7) .
O3B C83B 1.287(8) .
N1B C1B 1.351(7) .
N1B N2B 1.393(6) .
N2B C21B 1.272(7) .
N3B C1B 1.346(7) .
N3B N4B 1.384(6) .
N4B C22B 1.279(7) .
N5B C1B 1.354(7) .
N5B N6B 1.362(6) .
N6B C23B 1.294(7) .
C21B C31B 1.457(8) .
C21B H21B 0.9500 .
C31B C41B 1.386(9) .
C31B C81B 1.433(9) .
C41B C51B 1.396(10) .
C41B H41B 0.9500 .
C51B C61B 1.367(10) .
C61B C71B 1.362(9) .
C61B H61B 0.9500 .
C71B C81B 1.396(9) .
C71B H71B 0.9500 .
C22B C32B 1.444(8) .
C22B H22B 0.9500 .
C32B C42B 1.395(8) .
C32B C82B 1.427(8) .
C42B C52B 1.364(10) .
C42B H42B 0.9500 .
C52B C62B 1.369(10) .
C62B C72B 1.373(9) .
C62B H62B 0.9500 .
C72B C82B 1.451(9) .
C72B H72B 0.9500 .
C23B C33B 1.429(8) .
C23B H23B 0.9500 .
C33B C43B 1.432(9) .
C33B C83B 1.438(9) .
C43B C53B 1.350(9) .
C43B H43B 0.9500 .
C53B C63B 1.376(11) .
C63B C73B 1.363(10) .
C63B H63B 0.9500 .
C73B C83B 1.409(9) .
C73B H73B 0.9500 .
N13 C13 1.310(8) .
N13 C33 1.351(7) .
N23 C13 1.341(8) .
N23 C23 1.345(9) .
N33 C33 1.325(7) .
N33 C23 1.332(9) .
N43 C43 1.336(8) .
N43 C83 1.340(8) .
N53 C133 1.325(8) .
N53 C93 1.357(8) .
N63 C143 1.373(10) .
N63 C153 1.391(10) .
C13 C43 1.490(9) .
C23 C143 1.499(9) .
C33 C93 1.459(9) .
C43 C53 1.378(10) .
C53 C63 1.386(11) .
C53 H53C 0.9500 .
C63 C73 1.369(11) .
C63 H63C 0.9500 .
C73 C83 1.397(10) .
C73 H73C 0.9500 .
C83 H83C 0.9500 .
C93 C103 1.396(9) .
C103 C113 1.358(10) .
C103 H103 0.9500 .
C113 C123 1.396(10) .
C113 H113 0.9500 .
C123 C133 1.377(9) .
C123 H123 0.9500 .
C133 H133 0.9500 .
C143 C183 1.313(10) .
C153 C163 1.390(13) .
C153 H153 0.9500 .
C163 C173 1.363(13) .
C163 H163 0.9500 .
C173 C183 1.378(10) .
C173 H173 0.9500 .
C183 H183 0.9500 .
N14 C34 1.315(8) .
N14 C14 1.320(8) .
N24 C24 1.350(8) .
N24 C14 1.357(8) .
N34 C34 1.334(8) .
N34 C24 1.358(8) .
N44 C84 1.338(9) .
N44 C44 1.358(8) .
N54 C134 1.334(8) .
N54 C94 1.341(8) .
N64 C144 1.325(9) .
N64 C184 1.330(10) .
C14 C44 1.466(10) .
C24 C144 1.464(10) .
C34 C94 1.486(9) .
C44 C54 1.377(10) .
C54 C64 1.380(11) .
C54 H54C 0.9500 .
C64 C74 1.406(12) .
C64 H64C 0.9500 .
C74 C84 1.374(11) .
C74 H74C 0.9500 .
C84 H84C 0.9500 .
C94 C104 1.376(9) .
C104 C114 1.392(10) .
C104 H104 0.9500 .
C114 C124 1.370(10) .
C114 H114 0.9500 .
C124 C134 1.400(10) .
C124 H124 0.9500 .
C134 H134 0.9500 .
C144 C154 1.368(11) .
C154 C164 1.398(12) .
C154 H154 0.9500 .
C164 C174 1.321(13) .
C164 H164 0.9500 .
C174 C184 1.405(14) .
C174 H174 0.9500 .
C184 H184 0.9500 .
